data_2243267
loop_
_publ_author_name
'Hni, Brahim'
'Sebbar, Nada Kheira'
'H\"okelek, Tuncer'
'Redouane, Achour'
'Mague, Joel T.'
'Hamou Ahabchane, Noureddine'
'Essassi, El Mokhtar'

_publ_section_title
;
 Crystal structure, Hirshfeld surface analysis, interaction energy and DFT
 studies of
 (2<i>Z</i>)-2-(2,4-dichlorobenzylidene)-4-nonyl-3,4-dihydro-2<i>H</i>-1,4-benzothiazin-3-one
;
_journal_coeditor_code LH5943
_journal_issue 2
_journal_name_full 'Acta Crystallographica Section E'
_journal_page_first 281
_journal_page_last 287
_journal_paper_doi 10.1107/S2056989020001036
_journal_volume 76
_journal_year 2020
_chemical_formula_iupac 'C24 H27 Cl2 N O S'
_chemical_formula_moiety 'C24 H27 Cl2 N O S'
_chemical_formula_sum 'C24 H27 Cl2 N O S'
_chemical_formula_weight 448.42
_chemical_name_systematic (2<i>Z</i>)-2-(2,4-Dichlorobenzylidene)-4-nonyl-3,4-dihydro-2<i>H</i>-1,4-benzothiazin-3-one
_space_group_crystal_system triclinic
_space_group_IT_number 2
_space_group_name_Hall '-P 1'
_space_group_name_H-M_alt 'P -1'
_atom_sites_solution_hydrogens mixed
_atom_sites_solution_primary 'dual space'
_atom_sites_solution_secondary difmap
_audit_creation_method SHELXL-2018/1
_cell_angle_alpha 73.8570(10)
_cell_angle_beta 88.1190(10)
_cell_angle_gamma 74.1820(10)
_cell_formula_units_Z 2
_cell_length_a 8.9961(3)
_cell_length_b 10.3755(3)
_cell_length_c 13.2565(4)
_cell_measurement_reflns_used 7317
_cell_measurement_temperature 150(2)
_cell_measurement_theta_max 72.410
_cell_measurement_theta_min 3.475
_cell_volume 1142.32(6)
_computing_cell_refinement
;
<i>SAINT</i> (Bruker, 2016)
;
_computing_data_collection
;
<i>APEX3</i> (Bruker, 2016)
;
_computing_data_reduction
;
<i>SAINT</i>  (Bruker, 2016)
;
_computing_molecular_graphics
;
<i>DIAMOND</i> (Brandenburg & Putz, 2012)
;
_computing_publication_material
;
<i>SHELXTL</i> (Sheldrick, 2008)
;
_computing_structure_refinement
;
<i>SHELXL2018/1</i> (Sheldrick, 2015<i>b</i>)
;
_computing_structure_solution
;
<i>SHELXT</i> (Sheldrick, 2015<i>a</i>)
;
_diffrn_ambient_temperature 150(2)
_diffrn_detector_area_resol_mean 10.4167
_diffrn_measured_fraction_theta_full 0.964
_diffrn_measured_fraction_theta_max 0.938
_diffrn_measurement_device_type 'Bruker D8 VENTURE PHOTON 100 CMOS'
_diffrn_measurement_method '\w scans'
_diffrn_radiation_monochromator mirror
_diffrn_radiation_type CuK\a
_diffrn_radiation_wavelength 1.54178
_diffrn_reflns_av_R_equivalents 0.0250
_diffrn_reflns_av_unetI/netI 0.0330
_diffrn_reflns_limit_h_max 11
_diffrn_reflns_limit_h_min -10
_diffrn_reflns_limit_k_max 12
_diffrn_reflns_limit_k_min -12
_diffrn_reflns_limit_l_max 15
_diffrn_reflns_limit_l_min -13
_diffrn_reflns_number 8788
_diffrn_reflns_theta_full 68.000
_diffrn_reflns_theta_max 72.402
_diffrn_reflns_theta_min 3.475
_diffrn_source 'INCOATEC I\mS micro-focus source'
_exptl_absorpt_coefficient_mu 3.520
_exptl_absorpt_correction_T_max 0.76
_exptl_absorpt_correction_T_min 0.54
_exptl_absorpt_correction_type multi-scan
_exptl_absorpt_process_details
;
(<i>SADABS</i>; Krause <i>et al.</i>, 2015)
;
_exptl_crystal_colour colourless
_exptl_crystal_density_diffrn 1.304
_exptl_crystal_density_method 'not measured'
_exptl_crystal_description column
_exptl_crystal_F_000 472
_exptl_crystal_size_max 0.201
_exptl_crystal_size_mid 0.136
_exptl_crystal_size_min 0.084
_refine_diff_density_max 0.318
_refine_diff_density_min -0.500
_refine_ls_extinction_method none
_refine_ls_goodness_of_fit_ref 1.015
_refine_ls_hydrogen_treatment mixed
_refine_ls_matrix_type full
_refine_ls_number_parameters 349
_refine_ls_number_reflns 4246
_refine_ls_number_restraints 14
_refine_ls_restrained_S_all 1.014
_refine_ls_R_factor_all 0.0461
_refine_ls_R_factor_gt 0.0411
_refine_ls_shift/su_max 0.000
_refine_ls_shift/su_mean 0.000
_refine_ls_structure_factor_coef Fsqd
_refine_ls_weighting_details 'w=1/[\s^2^(Fo^2^)+(0.0512P)^2^+0.6585P] where P=(Fo^2^+2Fc^2^)/3'
_refine_ls_weighting_scheme calc
_refine_ls_wR_factor_gt 0.1027
_refine_ls_wR_factor_ref 0.1070
_reflns_number_gt 3772
_reflns_number_total 4246
_reflns_threshold_expression 'I > 2\s(I)'
_cod_data_source_file lh5943sup1.cif
_cod_data_source_block I
_cod_database_code 2243267
_shelx_space_group_comment
;
The symmetry employed for this shelxl refinement is uniquely defined
by the following loop, which should always be used as a source of
symmetry information in preference to the above space-group names.
They are only intended as comments.
;
_shelx_estimated_absorpt_t_min 0.538
_shelx_estimated_absorpt_t_max 0.756

loop_
_space_group_symop_operation_xyz
'x, y, z'
'-x, -y, -z'

loop_
_atom_site_type_symbol
_atom_site_label
_atom_site_fract_x
_atom_site_fract_y
_atom_site_fract_z
_atom_site_U_iso_or_equiv
_atom_site_adp_type
_atom_site_calc_flag
_atom_site_occupancy
_atom_site_disorder_assembly
_atom_site_disorder_group
Cl Cl1 0.49354(7) 0.17182(5) 0.85050(4) 0.04871(16) Uani d 1 . .
Cl Cl2 0.90576(10) -0.32166(6) 1.00981(5) 0.0707(2) Uani d 1 . .
S S1 0.74621(5) 0.09525(4) 0.49738(4) 0.03192(13) Uani d 1 . .
O O1 0.30841(14) 0.26156(14) 0.47052(11) 0.0350(3) Uani d 1 . .
N N1 0.49478(16) 0.35999(15) 0.39383(12) 0.0290(3) Uani d 1 . .
C C1 0.77339(19) 0.26057(18) 0.43712(14) 0.0278(4) Uani d 1 . .
C C2 0.9224(2) 0.2768(2) 0.43323(15) 0.0330(4) Uani d 1 . .
H H2 1.005(3) 0.196(3) 0.4656(18) 0.042(6) Uiso d 1 . .
C C3 0.9469(2) 0.4057(2) 0.38810(17) 0.0380(4) Uani d 1 . .
H H3 1.051(3) 0.414(3) 0.387(2) 0.052(7) Uiso d 1 . .
C C4 0.8221(2) 0.5199(2) 0.34844(18) 0.0410(5) Uani d 1 . .
H H4 0.837(3) 0.613(3) 0.316(2) 0.056(7) Uiso d 1 . .
C C5 0.6730(2) 0.5053(2) 0.35211(17) 0.0366(4) Uani d 1 . .
H H5 0.589(3) 0.587(2) 0.3270(18) 0.039(6) Uiso d 1 . .
C C6 0.64689(19) 0.37512(19) 0.39486(14) 0.0287(4) Uani d 1 . .
C C7 0.4449(2) 0.26179(18) 0.46805(14) 0.0286(4) Uani d 1 . .
C C8 0.5633(2) 0.15326(18) 0.54591(15) 0.0291(4) Uani d 1 . .
C C9 0.5205(2) 0.1027(2) 0.64295(16) 0.0344(4) Uani d 1 . .
H H9 0.408(3) 0.145(3) 0.656(2) 0.057(7) Uiso d 1 . .
C C10 0.6193(2) -0.0020(2) 0.73085(15) 0.0331(4) Uani d 1 . .
C C11 0.6141(2) 0.0188(2) 0.83067(16) 0.0361(4) Uani d 1 . .
C C12 0.7034(3) -0.0761(2) 0.91616(17) 0.0418(5) Uani d 1 . .
H H12 0.700(3) -0.059(3) 0.986(2) 0.056(7) Uiso d 1 . .
C C13 0.8000(3) -0.1984(2) 0.90162(17) 0.0429(5) Uani d 1 . .
C C14 0.8106(3) -0.2233(2) 0.80462(17) 0.0407(5) Uani d 1 . .
H H14 0.880(3) -0.309(3) 0.797(2) 0.050(7) Uiso d 1 . .
C C15 0.7214(2) -0.1252(2) 0.72000(16) 0.0363(4) Uani d 1 . .
H H15 0.729(3) -0.149(3) 0.655(2) 0.046(6) Uiso d 1 . .
C C16 0.3799(2) 0.4592(2) 0.31152(15) 0.0309(4) Uani d 1 . .
H H16A 0.315(3) 0.405(2) 0.2923(17) 0.036(6) Uiso d 1 . .
H H16B 0.434(2) 0.491(2) 0.2491(17) 0.028(5) Uiso d 1 . .
C C17 0.2769(2) 0.5837(2) 0.34303(15) 0.0313(4) Uani d 1 . .
H H17A 0.225(3) 0.548(2) 0.4065(18) 0.036(6) Uiso d 1 . .
H H17B 0.342(3) 0.636(2) 0.3630(17) 0.032(5) Uiso d 1 . .
C C18 0.1618(2) 0.6778(2) 0.25291(16) 0.0325(4) Uani d 1 . .
H H18A 0.104(3) 0.623(2) 0.2318(17) 0.036(6) Uiso d 1 . .
H H18B 0.217(3) 0.703(2) 0.1916(19) 0.040(6) Uiso d 1 . .
C C19 0.0581(2) 0.8062(2) 0.27852(17) 0.0348(4) Uani d 1 . .
H H19A 0.004(3) 0.776(2) 0.3390(18) 0.035(6) Uiso d 1 . .
H H19B 0.123(3) 0.859(3) 0.2959(19) 0.045(6) Uiso d 1 . .
C C20 -0.0531(2) 0.9040(2) 0.18839(17) 0.0372(4) Uani d 1 . .
H H20A -0.125(3) 0.853(2) 0.1714(18) 0.039(6) Uiso d 1 . .
H H20B 0.010(3) 0.934(2) 0.1228(19) 0.043(6) Uiso d 1 . .
C C21 -0.1479(2) 1.0373(2) 0.21183(18) 0.0383(4) Uani d 1 . .
H H21A -0.205(3) 1.011(3) 0.274(2) 0.059(8) Uiso d 1 . .
H H21B -0.080(3) 1.087(2) 0.2266(18) 0.042(6) Uiso d 1 . .
C C22 -0.2613(3) 1.1333(2) 0.12285(19) 0.0493(6) Uani d 1 . .
H H22A -0.325994 1.078902 0.104683 0.059 Uiso calc 1 A 1
H H22B -0.201418 1.161858 0.060625 0.059 Uiso calc 1 A 1
C C23 -0.3697(8) 1.2661(4) 0.1422(6) 0.0440(18) Uani d 0.562(4) B 1
H H23A -0.458686 1.305117 0.090467 0.053 Uiso calc 0.562(4) B 1
H H23B -0.409306 1.245547 0.213838 0.053 Uiso calc 0.562(4) B 1
C C24 -0.2717(6) 1.3686(5) 0.1297(4) 0.0630(10) Uani d 0.562(4) B 1
H H24A -0.335043 1.455992 0.141231 0.094 Uiso calc 0.562(4) B 1
H H24B -0.184022 1.328099 0.181244 0.094 Uiso calc 0.562(4) B 1
H H24C -0.233125 1.387336 0.058565 0.094 Uiso calc 0.562(4) B 1
C C23A -0.3282(12) 1.2751(6) 0.1453(7) 0.0440(18) Uani d 0.438(4) B 2
H H23C -0.388048 1.262316 0.209642 0.053 Uiso calc 0.438(4) B 2
H H23D -0.242430 1.312260 0.158121 0.053 Uiso calc 0.438(4) B 2
C C24A -0.4333(8) 1.3801(6) 0.0534(5) 0.0630(10) Uani d 0.438(4) B 2
H H24D -0.474134 1.469164 0.069938 0.094 Uiso calc 0.438(4) B 2
H H24E -0.373809 1.394060 -0.010101 0.094 Uiso calc 0.438(4) B 2
H H24F -0.519298 1.344161 0.041374 0.094 Uiso calc 0.438(4) B 2

loop_
_atom_site_aniso_label
_atom_site_aniso_U_11
_atom_site_aniso_U_22
_atom_site_aniso_U_33
_atom_site_aniso_U_12
_atom_site_aniso_U_13
_atom_site_aniso_U_23
Cl1 0.0592(3) 0.0364(3) 0.0409(3) -0.0014(2) 0.0109(2) -0.0080(2)
Cl2 0.1011(6) 0.0441(3) 0.0459(3) 0.0100(3) -0.0229(3) -0.0052(2)
S1 0.0281(2) 0.0251(2) 0.0361(3) -0.00014(16) 0.00197(17) -0.00517(17)
O1 0.0233(6) 0.0393(7) 0.0427(8) -0.0097(5) -0.0023(5) -0.0104(6)
N1 0.0200(7) 0.0281(7) 0.0351(8) -0.0032(6) -0.0043(6) -0.0054(6)
C1 0.0231(8) 0.0284(8) 0.0289(9) -0.0028(7) 0.0005(6) -0.0074(7)
C2 0.0207(8) 0.0363(10) 0.0357(10) 0.0002(7) -0.0005(7) -0.0076(8)
C3 0.0217(9) 0.0421(11) 0.0473(12) -0.0077(8) 0.0014(8) -0.0088(9)
C4 0.0275(9) 0.0339(10) 0.0569(13) -0.0089(8) 0.0019(8) -0.0049(9)
C5 0.0244(9) 0.0276(9) 0.0502(12) -0.0032(7) -0.0027(8) -0.0020(8)
C6 0.0198(8) 0.0299(9) 0.0338(9) -0.0038(7) -0.0009(7) -0.0076(7)
C7 0.0248(8) 0.0282(8) 0.0336(9) -0.0058(7) -0.0016(7) -0.0111(7)
C8 0.0248(8) 0.0264(8) 0.0359(10) -0.0063(7) -0.0018(7) -0.0087(7)
C9 0.0295(9) 0.0343(10) 0.0384(10) -0.0093(8) 0.0010(8) -0.0081(8)
C10 0.0312(9) 0.0335(9) 0.0345(10) -0.0129(8) 0.0021(7) -0.0055(8)
C11 0.0403(10) 0.0294(9) 0.0358(10) -0.0091(8) 0.0067(8) -0.0057(8)
C12 0.0550(13) 0.0372(11) 0.0312(11) -0.0117(9) 0.0019(9) -0.0077(8)
C13 0.0527(12) 0.0326(10) 0.0382(11) -0.0078(9) -0.0058(9) -0.0045(8)
C14 0.0463(12) 0.0320(10) 0.0434(12) -0.0083(9) -0.0026(9) -0.0117(8)
C15 0.0402(11) 0.0361(10) 0.0361(10) -0.0141(8) 0.0009(8) -0.0122(8)
C16 0.0240(8) 0.0312(9) 0.0326(10) -0.0018(7) -0.0053(7) -0.0058(7)
C17 0.0230(8) 0.0306(9) 0.0374(10) -0.0033(7) -0.0048(7) -0.0080(8)
C18 0.0253(9) 0.0322(9) 0.0359(10) -0.0033(7) -0.0033(8) -0.0067(8)
C19 0.0295(9) 0.0320(10) 0.0396(11) -0.0032(8) -0.0058(8) -0.0089(8)
C20 0.0332(10) 0.0318(10) 0.0406(11) 0.0006(8) -0.0052(8) -0.0088(8)
C21 0.0350(10) 0.0321(10) 0.0440(12) -0.0017(8) -0.0041(9) -0.0113(8)
C22 0.0505(13) 0.0366(11) 0.0476(13) 0.0079(10) -0.0053(10) -0.0095(9)
C23 0.033(4) 0.0350(13) 0.0547(15) 0.0018(17) 0.001(2) -0.0088(11)
C24 0.064(2) 0.0489(19) 0.061(2) 0.0064(17) -0.0022(17) -0.0126(16)
C23A 0.033(4) 0.0350(13) 0.0547(15) 0.0018(17) 0.001(2) -0.0088(11)
C24A 0.064(2) 0.0489(19) 0.061(2) 0.0064(17) -0.0022(17) -0.0126(16)

loop_
_atom_type_symbol
_atom_type_description
_atom_type_scat_dispersion_real
_atom_type_scat_dispersion_imag
_atom_type_scat_source
C C 0.0181 0.0091 'International Tables Vol C Tables 4.2.6.8 and 6.1.1.4'
H H 0.0000 0.0000 'International Tables Vol C Tables 4.2.6.8 and 6.1.1.4'
Cl Cl 0.3639 0.7018 'International Tables Vol C Tables 4.2.6.8 and 6.1.1.4'
N N 0.0311 0.0180 'International Tables Vol C Tables 4.2.6.8 and 6.1.1.4'
O O 0.0492 0.0322 'International Tables Vol C Tables 4.2.6.8 and 6.1.1.4'
S S 0.3331 0.5567 'International Tables Vol C Tables 4.2.6.8 and 6.1.1.4'

loop_
_geom_angle_atom_site_label_1
_geom_angle_atom_site_label_2
_geom_angle_atom_site_label_3
_geom_angle
C8 S1 C1 97.27(8)
C7 N1 C6 123.67(14)
C7 N1 C16 117.19(14)
C6 N1 C16 119.07(15)
C2 C1 C6 120.22(17)
C2 C1 S1 119.25(13)
C6 C1 S1 120.52(13)
C3 C2 C1 120.53(17)
C3 C2 H2 122.3(14)
C1 C2 H2 117.1(14)
C2 C3 C4 119.53(18)
C2 C3 H3 118.7(16)
C4 C3 H3 121.7(16)
C3 C4 C5 120.51(19)
C3 C4 H4 120.8(16)
C5 C4 H4 118.7(16)
C4 C5 C6 120.58(17)
C4 C5 H5 118.4(14)
C6 C5 H5 121.0(14)
C5 C6 C1 118.59(16)
C5 C6 N1 120.19(15)
C1 C6 N1 121.22(16)
O1 C7 N1 121.48(16)
O1 C7 C8 121.01(16)
N1 C7 C8 117.51(15)
C9 C8 C7 118.51(17)
C9 C8 S1 125.47(14)
C7 C8 S1 115.89(13)
C8 C9 C10 126.86(18)
C8 C9 H9 114.5(15)
C10 C9 H9 118.6(15)
C11 C10 C15 116.75(18)
C11 C10 C9 120.39(18)
C15 C10 C9 122.85(18)
C12 C11 C10 122.93(19)
C12 C11 Cl1 117.26(16)
C10 C11 Cl1 119.80(15)
C11 C12 C13 117.9(2)
C11 C12 H12 121.9(16)
C13 C12 H12 120.1(16)
C14 C13 C12 121.42(19)
C14 C13 Cl2 120.33(17)
C12 C13 Cl2 118.25(17)
C13 C14 C15 119.3(2)
C13 C14 H14 119.4(15)
C15 C14 H14 121.3(15)
C14 C15 C10 121.63(19)
C14 C15 H15 116.3(15)
C10 C15 H15 121.9(15)
N1 C16 C17 115.05(15)
N1 C16 H16A 106.7(13)
C17 C16 H16A 109.8(13)
N1 C16 H16B 108.8(12)
C17 C16 H16B 110.0(12)
H16A C16 H16B 106.0(18)
C16 C17 C18 110.52(16)
C16 C17 H17A 107.9(13)
C18 C17 H17A 112.2(13)
C16 C17 H17B 109.2(13)
C18 C17 H17B 110.8(12)
H17A C17 H17B 106.0(18)
C19 C18 C17 113.07(16)
C19 C18 H18A 112.5(13)
C17 C18 H18A 109.3(13)
C19 C18 H18B 111.2(14)
C17 C18 H18B 108.8(14)
H18A C18 H18B 101.4(19)
C20 C19 C18 113.91(17)
C20 C19 H19A 110.8(14)
C18 C19 H19A 108.3(14)
C20 C19 H19B 107.2(14)
C18 C19 H19B 108.7(15)
H19A C19 H19B 107.7(19)
C19 C20 C21 113.55(18)
C19 C20 H20A 108.8(13)
C21 C20 H20A 109.2(13)
C19 C20 H20B 109.1(13)
C21 C20 H20B 107.1(13)
H20A C20 H20B 109.1(19)
C22 C21 C20 113.53(18)
C22 C21 H21A 108.6(17)
C20 C21 H21A 107.9(17)
C22 C21 H21B 108.5(14)
C20 C21 H21B 109.6(14)
H21A C21 H21B 109(2)
C21 C22 C23 117.2(4)
C21 C22 C23A 109.3(4)
C21 C22 H22A 108.0
C23 C22 H22A 108.0
C21 C22 H22B 108.0
C23 C22 H22B 108.0
H22A C22 H22B 107.2
C24 C23 C22 105.7(4)
C24 C23 H23A 110.6
C22 C23 H23A 110.6
C24 C23 H23B 110.6
C22 C23 H23B 110.6
H23A C23 H23B 108.7
C23 C24 H24A 109.5
C23 C24 H24B 109.5
H24A C24 H24B 109.5
C23 C24 H24C 109.5
H24A C24 H24C 109.5
H24B C24 H24C 109.5
C24A C23A C22 111.3(6)
C24A C23A H23C 109.4
C22 C23A H23C 109.4
C24A C23A H23D 109.4
C22 C23A H23D 109.4
H23C C23A H23D 108.0
C23A C24A H24D 109.5
C23A C24A H24E 109.5
H24D C24A H24E 109.5
C23A C24A H24F 109.5
H24D C24A H24F 109.5
H24E C24A H24F 109.5

loop_
_geom_bond_atom_site_label_1
_geom_bond_atom_site_label_2
_geom_bond_distance
Cl1 C11 1.744(2)
Cl2 C13 1.733(2)
S1 C8 1.7578(18)
S1 C1 1.7589(18)
O1 C7 1.228(2)
N1 C7 1.368(2)
N1 C6 1.420(2)
N1 C16 1.479(2)
C1 C2 1.393(3)
C1 C6 1.398(2)
C2 C3 1.379(3)
C2 H2 0.96(2)
C3 C4 1.382(3)
C3 H3 0.96(3)
C4 C5 1.388(3)
C4 H4 0.99(3)
C5 C6 1.392(3)
C5 H5 0.96(2)
C7 C8 1.497(2)
C8 C9 1.334(3)
C9 C10 1.471(3)
C9 H9 1.02(3)
C10 C11 1.396(3)
C10 C15 1.397(3)
C11 C12 1.381(3)
C12 C13 1.388(3)
C12 H12 0.99(3)
C13 C14 1.376(3)
C14 C15 1.385(3)
C14 H14 0.97(3)
C15 H15 0.96(3)
C16 C17 1.525(3)
C16 H16A 0.99(2)
C16 H16B 0.97(2)
C17 C18 1.528(2)
C17 H17A 0.98(2)
C17 H17B 0.98(2)
C18 C19 1.521(3)
C18 H18A 0.96(2)
C18 H18B 0.95(2)
C19 C20 1.519(3)
C19 H19A 0.95(2)
C19 H19B 0.97(3)
C20 C21 1.522(3)
C20 H20A 1.00(2)
C20 H20B 1.04(2)
C21 C22 1.515(3)
C21 H21A 0.97(3)
C21 H21B 0.96(3)
C22 C23 1.537(4)
C22 C23A 1.537(4)
C22 H22A 0.9900
C22 H22B 0.9900
C23 C24 1.530(7)
C23 H23A 0.9900
C23 H23B 0.9900
C24 H24A 0.9800
C24 H24B 0.9800
C24 H24C 0.9800
C23A C24A 1.530(8)
C23A H23C 0.9900
C23A H23D 0.9900
C24A H24D 0.9800
C24A H24E 0.9800
C24A H24F 0.9800

loop_
_geom_contact_atom_site_label_1
_geom_contact_atom_site_label_2
_geom_contact_distance
_geom_contact_site_symmetry_2
_geom_contact_publ_flag
Cl1 C5 3.634(2) 2_666 yes
Cl1 C12 3.548(2) 2_657 yes
Cl1 H9 2.82(3) . yes
Cl1 H5 2.86(2) 2_666 yes
Cl1 H12 2.92(3) 2_657 yes
Cl2 H20A 3.13(2) 1_646 yes
Cl2 H24C 3.01 2_666 yes
S1 N1 3.0439(16) . yes
S1 C15 3.236(2) . yes
S1 H15 2.84(3) . yes
S1 H2 3.15(3) 2_756 yes
O1 C3 3.268(2) 1_455 yes
O1 C17 3.238(2) . yes
O1 C15 3.270(2) 2_656 yes
O1 H3 2.51(3) 1_455 yes
O1 H16A 2.43(2) . yes
O1 H17A 2.75(2) . yes
O1 H9 2.49(3) . yes
O1 H15 2.36(3) 2_656 yes
C5 C17 3.430(3) . yes
C5 C24 3.58 1_645 yes
C6 C24 3.58 1_645 yes
C24A C24A 2.48 2_485 yes
C2 H19A 2.98(2) 2_666 yes
C5 H24A 2.99 1_645 yes
C5 H16B 2.64(2) . yes
C5 H17B 2.93(3) . yes
C7 H15 2.95(3) 2_656 yes
C7 H17A 2.99(2) . yes
C16 H5 2.62(3) . yes
C17 H3 2.98(3) 1_455 yes
C17 H5 2.82(3) . yes
C21 H24B 2.86 . yes
C24 H21B 2.91 . yes
C24A H24E 2.44 2_485 yes
C24A H24F 2.70 2_485 yes
C24A H24D 1.94 2_485 yes
H3 H17A 2.42(4) 1_655 yes
H5 H17B 2.21(4) . yes
H5 H16B 2.33(3) . yes
H12 H22A 2.37 1_646 yes
H16A H18A 2.47(3) . yes
H16B H24D 2.54 1_645 yes
H16B H18B 2.46(3) . yes
H16B H24A 2.49 1_645 yes
H17A H19A 2.59(3) . yes
H17B H19B 2.55(4) . yes
H18B H20B 2.55(3) . yes
H19A H21A 2.58(4) . yes
H19B H21B 2.51(4) . yes
H20A H22A 2.49 . yes
H20B H22B 2.54 . yes
H21A H23B 2.55 . yes
H21A H23C 2.60 . yes
H21B H24B 2.32 . yes
H21B H23D 2.34 . yes
H22B H24C 2.27 . yes
H22B H24E 2.43 . yes
H24D C24A 1.94 2_485 yes
H24D H24D 1.82 2_485 yes
H24D H24E 1.70 2_485 yes
H24D H24F 2.07 2_485 yes
H24E H24F 2.54 2_485 yes

loop_
_geom_hbond_atom_site_label_D
_geom_hbond_atom_site_label_H
_geom_hbond_atom_site_label_A
_geom_hbond_site_symmetry_A
_geom_hbond_distance_DH
_geom_hbond_distance_HA
_geom_hbond_distance_DA
_geom_hbond_angle_DHA
_geom_hbond_publ_flag
C3 H3 O1 1_655 0.96(3) 2.51(3) 3.268(2) 136(2) yes
C5 H5 Cl1 2_666 0.96(2) 2.86(2) 3.634(2) 138.8(17) yes
C15 H15 O1 2_656 0.96(3) 2.36(3) 3.270(2) 159(2) yes
C17 H17A Cg1 2_666 0.98(2) 2.90(2) 3.619(2) 131.2(17) yes

loop_
_geom_torsion_atom_site_label_1
_geom_torsion_atom_site_label_2
_geom_torsion_atom_site_label_3
_geom_torsion_atom_site_label_4
_geom_torsion
C8 S1 C1 C2 147.58(16)
C8 S1 C1 C6 -31.51(17)
C6 C1 C2 C3 0.2(3)
S1 C1 C2 C3 -178.87(16)
C1 C2 C3 C4 1.3(3)
C2 C3 C4 C5 -1.1(3)
C3 C4 C5 C6 -0.6(4)
C4 C5 C6 C1 2.1(3)
C4 C5 C6 N1 -177.04(19)
C2 C1 C6 C5 -1.9(3)
S1 C1 C6 C5 177.16(15)
C2 C1 C6 N1 177.25(17)
S1 C1 C6 N1 -3.7(2)
C7 N1 C6 C5 -150.53(19)
C16 N1 C6 C5 26.4(3)
C7 N1 C6 C1 30.3(3)
C16 N1 C6 C1 -152.76(17)
C6 N1 C7 O1 172.26(17)
C16 N1 C7 O1 -4.7(3)
C6 N1 C7 C8 -8.3(3)
C16 N1 C7 C8 174.73(16)
O1 C7 C8 C9 -32.8(3)
N1 C7 C8 C9 147.71(18)
O1 C7 C8 S1 143.15(15)
N1 C7 C8 S1 -36.3(2)
C1 S1 C8 C9 -133.86(18)
C1 S1 C8 C7 50.47(14)
C7 C8 C9 C10 -178.89(17)
S1 C8 C9 C10 5.5(3)
C8 C9 C10 C11 133.9(2)
C8 C9 C10 C15 -46.2(3)
C15 C10 C11 C12 -0.3(3)
C9 C10 C11 C12 179.60(19)
C15 C10 C11 Cl1 178.39(14)
C9 C10 C11 Cl1 -1.7(3)
C10 C11 C12 C13 -1.3(3)
Cl1 C11 C12 C13 179.99(17)
C11 C12 C13 C14 1.9(3)
C11 C12 C13 Cl2 -177.07(17)
C12 C13 C14 C15 -1.0(3)
Cl2 C13 C14 C15 178.02(17)
C13 C14 C15 C10 -0.7(3)
C11 C10 C15 C14 1.3(3)
C9 C10 C15 C14 -178.57(19)
C7 N1 C16 C17 82.7(2)
C6 N1 C16 C17 -94.4(2)
N1 C16 C17 C18 -179.23(15)
C16 C17 C18 C19 -178.51(17)
C17 C18 C19 C20 177.77(17)
C18 C19 C20 C21 -175.70(18)
C19 C20 C21 C22 -178.7(2)
C20 C21 C22 C23 176.0(3)
C20 C21 C22 C23A -169.4(5)
C21 C22 C23 C24 78.1(5)
C21 C22 C23A C24A 175.2(6)

_cod_database_fobs_code 2243267
